data_2010335
loop_
_publ_author_name
'N. Mercier'
'Marc Leblanc'

_publ_section_title
;
A Scandium Fluorocarbonate, Ba~3~Sc(CO~3)~F~7~
;
_journal_name_full 'Acta Crystallographica Section C'
_journal_page_first 1862
_journal_page_last 1864
_journal_volume 50
_journal_year 1994
_chemical_formula_moiety 'Ba3 Sc (C O3) F7'
_chemical_formula_sum 'C Ba3 F7 O3 Sc'
_chemical_formula_weight 649.91
_space_group_IT_number 63
_space_group_name_Hall '-C 2c 2'
_space_group_name_H-M_alt 'C m c m'
_symmetry_cell_setting orthorhombic
_symmetry_space_group_name_Hall '-C 2c 2'
_symmetry_space_group_name_H-M 'C m c m'
_cell_angle_alpha 90.00
_cell_angle_beta 90.00
_cell_angle_gamma 90.00
_cell_formula_units_Z 4
_cell_length_a 11.519(3)
_cell_length_b 13.456(3)
_cell_length_c 5.9740(10)
_cell_measurement_temperature 293(2)
_cell_volume 926.0(4)
_diffrn_ambient_temperature 293(2)
_exptl_crystal_density_diffrn 4.662
_refine_ls_R_factor_obs 0.0248
_refine_ls_wR_factor_obs 0.0659
_cod_depositor_comments
;
The following automatic conversions were performed:
'_symmetry_cell_setting' value 'Orthorhombic' changed to 'orthorhombic'
according to '/home/saulius/struct/CIF-dictionaries/cif_core.dic'
dictionary named 'cif_core.dic' version 2.4.1 from 2010-06-29.

Automatic conversion script
Id: cif_fix_enum 1527 2010-12-29 10:47:43Z saulius 
;
_cod_original_formula_sum 'C1 Ba3 F7 O3 Sc1'
_cod_database_code 2010335

loop_
_symmetry_equiv_pos_as_xyz
'x, y, z'
'-x, -y, z+1/2'
'-x, y, -z+1/2'
'x, -y, -z'
'x+1/2, y+1/2, z'
'-x+1/2, -y+1/2, z+1/2'
'-x+1/2, y+1/2, -z+1/2'
'x+1/2, -y+1/2, -z'
'-x, -y, -z'
'x, y, -z-1/2'
'x, -y, z-1/2'
'-x, y, z'
'-x+1/2, -y+1/2, -z'
'x+1/2, y+1/2, -z-1/2'
'x+1/2, -y+1/2, z-1/2'
'-x+1/2, y+1/2, z'

loop_
_atom_site_aniso_label
_atom_site_aniso_U_11
_atom_site_aniso_U_22
_atom_site_aniso_U_33
_atom_site_aniso_U_12
_atom_site_aniso_U_13
_atom_site_aniso_U_23
Ba1 0.0097(2) 0.0091(2) 0.0101(2) 0.000 0.000 0.000
Ba2 0.01077(15) 0.01003(15) 0.01316(15) -0.00199(8) 0.000 0.000
Sc 0.0079(4) 0.0080(4) 0.0096(5) 0.000 0.000 0.000
F1 0.0132(12) 0.0166(12) 0.0124(13) 0.000 0.000 0.0029(11)
F2 0.0133(8) 0.0158(9) 0.0154(10) -0.0006(7) -0.0044(8) -0.0017(8)
F3 0.022(2) 0.008(2) 0.020(2) 0.000 0.000 0.000
O1 0.018(2) 0.011(2) 0.044(4) 0.000 0.000 0.000
O2 0.013(2) 0.013(2) 0.051(3) 0.0021(13) 0.000 0.000
C 0.010(3) 0.010(3) 0.029(4) 0.000 0.000 0.000

loop_
_atom_site_label
_atom_site_fract_x
_atom_site_fract_y
_atom_site_fract_z
_atom_site_U_iso_or_equiv
_atom_site_thermal_displace_type
_atom_site_calc_flag
_atom_site_refinement_flags
_atom_site_occupancy
_atom_site_disorder_group
_atom_site_type_symbol
Ba1 0 0.09440(3) 0.2500 0.00965(11) Uani d S 1 . Ba
Ba2 0.22319(2) 0.37986(2) 0.2500 0.01132(11) Uani d S 1 . Ba
Sc 0 -0.26928(9) 0.2500 0.0085(2) Uani d S 1 . Sc
F1 -0.1610(3) 0 0 0.0141(5) Uani d S 1 . F
F2 0.6207(2) 0.7386(2) -0.0052(4) 0.0148(4) Uani d . 1 . F
F3 0 -0.1149(3) 0.2500 0.0167(9) Uani d S 1 . F
O1 0 0.4416(5) 0.2500 0.0245(13) Uani d S 1 . O
O2 -0.0952(4) 0.5867(3) 0.2500 0.0256(10) Uani d S 1 . O
C 0 0.5348(5) 0.2500 0.0165(13) Uani d S 1 . C

loop_
_geom_bond_atom_site_label_1
_geom_bond_atom_site_label_2
_geom_bond_site_symmetry_2
_geom_bond_distance
_geom_bond_publ_flag
Ba1 F1 . 2.699(2) yes
Ba1 F1 10_556 2.699(2) yes
Ba1 F1 2 2.699(2) yes
Ba1 F1 9 2.699(2) yes
Ba1 F3 . 2.817(5) yes
Ba1 F2 7_545 2.832(2) yes
Ba1 F2 14_446 2.832(2) yes
Ba1 F2 16_545 2.832(2) yes
Ba1 F2 5_445 2.832(2) yes
Ba1 F3 9_556 2.9998(7) yes
Ba1 F3 9 2.9998(6) yes
Ba2 F1 14_556 2.574(2) yes
Ba2 F1 5 2.574(2) yes
Ba2 O1 . 2.702(2) yes
Ba2 F2 14_446 2.708(2) yes
Ba2 F2 5_445 2.708(2) yes
Ba2 F2 2_665 2.813(2) yes
Ba2 F2 9_665 2.813(2) yes
Ba2 O2 3 3.150(4) yes
Ba2 F3 5 3.1893(9) yes
Sc F2 6 2.060(2) yes
Sc F2 15_456 2.060(2) yes
Sc F2 13 2.060(2) yes
Sc F2 8_455 2.060(2) yes
Sc F3 . 2.077(5) yes
Sc O2 1_545 2.227(5) yes
Sc O2 3_545 2.227(5) yes
F1 Ba2 15_455 2.574(2) ?
F1 Ba2 5_445 2.574(2) ?
F1 Ba1 9 2.699(2) ?
F1 F3 9 2.839(3) ?
F1 F3 . 2.839(3) ?
F1 F1 10_556 2.9870(5) ?
F1 F1 10 2.9870(5) ?
F2 Sc 13 2.060(2) ?
F2 F3 13 2.615(4) ?
F2 Ba2 5 2.708(2) ?
F2 F2 12_655 2.781(4) ?
F2 O2 13_565 2.785(4) ?
F2 Ba2 9_665 2.813(2) ?
F2 Ba1 5 2.832(2) ?
F2 F2 10 2.925(5) ?
F2 F2 13_665 2.995(4) ?
F2 F2 10_556 3.049(5) ?
F3 F2 6 2.615(4) ?
F3 F2 13 2.615(4) ?
F3 F2 15_456 2.615(4) ?
F3 F2 8_455 2.615(4) ?
F3 F1 10_556 2.839(3) ?
F3 F1 2 2.839(3) ?
F3 F1 9 2.839(3) ?
F3 Ba1 9_556 2.9998(6) ?
F3 Ba1 9 2.9998(6) ?
O1 C . 1.254(9) yes
O1 O2 . 2.238(7) ?
O1 O2 3 2.238(7) ?
O1 Ba2 3 2.702(2) ?
O2 C . 1.299(6) yes
O2 O2 3 2.192(9) ?
O2 Sc 1_565 2.227(5) ?
O2 F2 6_565 2.785(4) ?
O2 F2 13_565 2.785(4) ?
C O2 3 1.300(6) yes
